data_1527935
loop_
_publ_author_name
'Plakhov, G.F.'
'Simonov, M.A.'
'Pobedimskaya, E.A.'
'Belov, N.V.'

_publ_section_title
;
 The crystal structure of Pb W O4
;
_journal_name_full Kristallografiya
_journal_page_first 1067
_journal_page_last 1068
_journal_volume 15
_journal_year 1970
_chemical_formula_sum 'O4 Pb W'
_chemical_name_systematic 'Pb (W O4)'
_space_group_IT_number 88
_symmetry_space_group_name_Hall '-I 4ad'
_symmetry_space_group_name_H-M 'I 41/a :2'
_cell_angle_alpha 90
_cell_angle_beta 90
_cell_angle_gamma 90
_cell_formula_units_Z 4
_cell_length_a 5.5
_cell_length_b 5.5
_cell_length_c 12.12
_cell_volume 366.630
_citation_journal_id_ASTM KRISAJ
_cod_data_source_file Plakhov_KRISAJ_1970_1900.cif
_cod_data_source_block O4Pb1W1
_cod_original_cell_volume 366.63
_cod_original_formula_sum 'O4 Pb1 W1'
_cod_database_code 1527935

loop_
_symmetry_equiv_pos_as_xyz
x,y,z
-y+3/4,x+1/4,z+1/4
-x+1/2,-y,z+1/2
y+3/4,-x+3/4,z+3/4
-x,-y,-z
y-3/4,-x-1/4,-z-1/4
x-1/2,y,-z-1/2
-y-3/4,x-3/4,-z-3/4
x+1/2,y+1/2,z+1/2
-y+5/4,x+3/4,z+3/4
-x+1,-y+1/2,z+1
y+5/4,-x+5/4,z+5/4
-x+1/2,-y+1/2,-z+1/2
y-1/4,-x+1/4,-z+1/4
x,y+1/2,-z
-y-1/4,x-1/4,-z-1/4

loop_
_atom_site_label
_atom_site_type_symbol
_atom_site_fract_x
_atom_site_fract_y
_atom_site_fract_z
_atom_site_occupancy
_atom_site_U_iso_or_equiv
W1 W+6 0 0.25 0.125 1 0.0
O1 O-2 0.221 0.401 0.389 1 0.0
Pb1 Pb+2 0.5 0.75 0.125 1 0.0
